data_4126588
loop_
_publ_author_name
'Burrows, Lauren C.'
'Jesikiewicz, Luke T.'
'Lu, Gang'
'Geib, Steven J.'
'Liu, Peng'
'Brummond, Kay M.'

_publ_section_title
;
 Computationally Guided Catalyst Design in the Type I Dynamic Kinetic
 Asymmetric Pauson--Khand Reaction of Allenyl Acetates
;
_journal_name_full 'Journal of the American Chemical Society'
_journal_paper_doi 10.1021/jacs.7b07121
_journal_year 2017
_chemical_absolute_configuration ad
_chemical_formula_sum 'C21 H26 O3 Si'
_chemical_formula_weight 354.51
_space_group_crystal_system orthorhombic
_space_group_IT_number 19
_space_group_name_Hall 'P 2ac 2ab'
_space_group_name_H-M_alt 'P 21 21 21'
_symmetry_space_group_name_Hall 'P 2ac 2ab'
_symmetry_space_group_name_H-M 'P 21 21 21'
_atom_sites_solution_hydrogens geom
_atom_sites_solution_primary direct
_audit_creation_method SHELXL-2014/7
_cell_angle_alpha 90
_cell_angle_beta 90
_cell_angle_gamma 90
_cell_formula_units_Z 4
_cell_length_a 8.3418(2)
_cell_length_b 11.7784(3)
_cell_length_c 20.0842(4)
_cell_measurement_reflns_used 9893
_cell_measurement_temperature 230(2)
_cell_measurement_theta_max 68.295
_cell_measurement_theta_min 4.403
_cell_volume 1973.33(8)
_computing_structure_refinement 'SHELXL-2014/7 (Sheldrick, 2014)'
_diffrn_ambient_temperature 230(2)
_diffrn_measured_fraction_theta_full 1.000
_diffrn_measured_fraction_theta_max 1.000
_diffrn_measurement_device_type 'Bruker Smart Apex II'
_diffrn_measurement_method 'omega and phi scans'
_diffrn_radiation_type CuK\a
_diffrn_radiation_wavelength 1.54178
_diffrn_reflns_av_R_equivalents 0.0201
_diffrn_reflns_av_unetI/netI 0.0172
_diffrn_reflns_Laue_measured_fraction_full 1.000
_diffrn_reflns_Laue_measured_fraction_max 1.000
_diffrn_reflns_limit_h_max 10
_diffrn_reflns_limit_h_min -10
_diffrn_reflns_limit_k_max 14
_diffrn_reflns_limit_k_min -14
_diffrn_reflns_limit_l_max 24
_diffrn_reflns_limit_l_min -23
_diffrn_reflns_number 17712
_diffrn_reflns_point_group_measured_fraction_full 1.000
_diffrn_reflns_point_group_measured_fraction_max 1.000
_diffrn_reflns_theta_full 67.679
_diffrn_reflns_theta_max 68.314
_diffrn_reflns_theta_min 4.351
_diffrn_source 'Bruker X8 Prospector Ultra with Cu IMuS'
_exptl_absorpt_coefficient_mu 1.173
_exptl_absorpt_correction_T_max 0.85
_exptl_absorpt_correction_T_min 0.78
_exptl_absorpt_correction_type multi-scan
_exptl_absorpt_process_details 'Bruker Sadabs'
_exptl_crystal_colour colorless
_exptl_crystal_density_diffrn 1.193
_exptl_crystal_description 'rectangular prism'
_exptl_crystal_F_000 760
_exptl_crystal_size_max 0.220
_exptl_crystal_size_mid 0.140
_exptl_crystal_size_min 0.140
_refine_diff_density_max 0.199
_refine_diff_density_min -0.141
_refine_diff_density_rms 0.029
_refine_ls_abs_structure_details
;
 Refined as an inversion twin.
;
_refine_ls_abs_structure_Flack 0.01(2)
_refine_ls_extinction_method none
_refine_ls_goodness_of_fit_ref 1.034
_refine_ls_hydrogen_treatment constr
_refine_ls_matrix_type full
_refine_ls_number_parameters 231
_refine_ls_number_reflns 3619
_refine_ls_number_restraints 0
_refine_ls_restrained_S_all 1.034
_refine_ls_R_factor_all 0.0253
_refine_ls_R_factor_gt 0.0248
_refine_ls_shift/su_max 0.002
_refine_ls_shift/su_mean 0.000
_refine_ls_structure_factor_coef Fsqd
_refine_ls_weighting_details 'w=1/[\s^2^(Fo^2^)+(0.0680P)^2^] where P=(Fo^2^+2Fc^2^)/3'
_refine_ls_weighting_scheme calc
_refine_ls_wR_factor_gt 0.0767
_refine_ls_wR_factor_ref 0.0774
_reflns_Friedel_coverage 0.736
_reflns_Friedel_fraction_full 1.000
_reflns_Friedel_fraction_max 1.000
_reflns_number_gt 3540
_reflns_number_total 3619
_reflns_threshold_expression 'I > 2\s(I)'
_cod_data_source_file ja7b07121_si_003.cif
_cod_data_source_block laurenp3
_cod_database_code 4126588
_shelx_shelxl_version_number 2014/7
_shelx_space_group_comment
;
The symmetry employed for this shelxl refinement is uniquely defined
by the following loop, which should always be used as a source of
symmetry information in preference to the above space-group names.
They are only intended as comments.
;
_shelx_estimated_absorpt_t_min 0.782
_shelx_estimated_absorpt_t_max 0.853

loop_
_space_group_symop_operation_xyz
'x, y, z'
'-x+1/2, -y, z+1/2'
'-x, y+1/2, -z+1/2'
'x+1/2, -y+1/2, -z'

loop_
_atom_site_label
_atom_site_type_symbol
_atom_site_fract_x
_atom_site_fract_y
_atom_site_fract_z
_atom_site_U_iso_or_equiv
_atom_site_adp_type
_atom_site_occupancy
_atom_site_site_symmetry_order
_atom_site_calc_flag
_atom_site_refinement_flags_posn
_atom_site_refinement_flags_adp
Si1 Si 0.80715(5) 0.96325(3) 1.05792(2) 0.03158(14) Uani 1 1 d . .
O1 O 1.01152(16) 0.86627(16) 0.92519(7) 0.0588(4) Uani 1 1 d . .
C1 C 0.75078(19) 0.91404(13) 0.97168(7) 0.0284(3) Uani 1 1 d . .
O2 O 0.85166(14) 0.82548(9) 0.80590(6) 0.0325(3) Uani 1 1 d . .
C2 C 0.8660(2) 0.86501(14) 0.92398(8) 0.0336(3) Uani 1 1 d . .
O3 O 0.84666(16) 0.63694(10) 0.78741(6) 0.0389(3) Uani 1 1 d . .
C3 C 0.76831(19) 0.81049(13) 0.86762(7) 0.0303(3) Uani 1 1 d . .
H3A H 0.7544 0.7284 0.8766 0.036 Uiso 1 1 calc R U
C4 C 0.60861(19) 0.86979(13) 0.87290(7) 0.0301(3) Uani 1 1 d . .
C5 C 0.4934(2) 0.87559(14) 0.82627(8) 0.0359(3) Uani 1 1 d . .
C6 C 0.3532(2) 0.95716(16) 0.82973(9) 0.0426(4) Uani 1 1 d . .
H6A H 0.2650 0.9201 0.8536 0.051 Uiso 1 1 calc R U
H6B H 0.3162 0.9728 0.7843 0.051 Uiso 1 1 calc R U
C7 C 0.3902(2) 1.07013(16) 0.86403(10) 0.0454(4) Uani 1 1 d . .
H7A H 0.4975 1.0950 0.8505 0.054 Uiso 1 1 calc R U
H7B H 0.3135 1.1272 0.8484 0.054 Uiso 1 1 calc R U
C8 C 0.3838(3) 1.06599(17) 0.93973(10) 0.0490(5) Uani 1 1 d . .
H8A H 0.2720 1.0749 0.9538 0.059 Uiso 1 1 calc R U
H8B H 0.4443 1.1306 0.9574 0.059 Uiso 1 1 calc R U
C9 C 0.4503(2) 0.95689(15) 0.97038(8) 0.0379(4) Uani 1 1 d . .
H9A H 0.4661 0.9690 1.0182 0.045 Uiso 1 1 calc R U
H9B H 0.3708 0.8964 0.9651 0.045 Uiso 1 1 calc R U
C10 C 0.60558(18) 0.91830(12) 0.94046(8) 0.0281(3) Uani 1 1 d . .
C11 C 0.4987(3) 0.80511(19) 0.76382(9) 0.0532(5) Uani 1 1 d . .
H11A H 0.5656 0.7389 0.7712 0.080 Uiso 1 1 calc R U
H11B H 0.5429 0.8500 0.7277 0.080 Uiso 1 1 calc R U
H11C H 0.3911 0.7809 0.7523 0.080 Uiso 1 1 calc R U
C12 C 0.89240(19) 0.73044(12) 0.77218(8) 0.0289(3) Uani 1 1 d . .
C13 C 1.0470(3) 0.66386(14) 0.67529(9) 0.0415(4) Uani 1 1 d . .
H13A H 1.0109 0.5900 0.6847 0.050 Uiso 1 1 calc R U
C14 C 1.1494(3) 0.68283(16) 0.62215(10) 0.0496(5) Uani 1 1 d . .
H14A H 1.1835 0.6215 0.5957 0.060 Uiso 1 1 calc R U
C15 C 1.2018(2) 0.79134(17) 0.60773(9) 0.0444(4) Uani 1 1 d . .
H15A H 1.2713 0.8035 0.5716 0.053 Uiso 1 1 calc R U
C16 C 1.1523(2) 0.88191(15) 0.64619(9) 0.0385(4) Uani 1 1 d . .
H16A H 1.1878 0.9557 0.6361 0.046 Uiso 1 1 calc R U
C17 C 1.0502(2) 0.86405(13) 0.69966(8) 0.0323(3) Uani 1 1 d . .
H17A H 1.0162 0.9257 0.7258 0.039 Uiso 1 1 calc R U
C18 C 0.99793(19) 0.75483(13) 0.71462(7) 0.0291(3) Uani 1 1 d . .
C19 C 0.7709(3) 1.11936(15) 1.06491(10) 0.0535(5) Uani 1 1 d . .
H19A H 0.7986 1.1447 1.1094 0.080 Uiso 1 1 calc R U
H19B H 0.6587 1.1353 1.0563 0.080 Uiso 1 1 calc R U
H19D H 0.8367 1.1591 1.0326 0.080 Uiso 1 1 calc R U
C20 C 0.6896(3) 0.88548(17) 1.12232(9) 0.0503(5) Uani 1 1 d . .
H20A H 0.7257 0.9081 1.1663 0.075 Uiso 1 1 calc R U
H20D H 0.7051 0.8044 1.1167 0.075 Uiso 1 1 calc R U
H20B H 0.5767 0.9035 1.1174 0.075 Uiso 1 1 calc R U
C21 C 1.0231(3) 0.9317(2) 1.07266(11) 0.0588(5) Uani 1 1 d . .
H21D H 1.0505 0.9502 1.1183 0.088 Uiso 1 1 calc R U
H21A H 1.0882 0.9767 1.0426 0.088 Uiso 1 1 calc R U
H21B H 1.0430 0.8517 1.0647 0.088 Uiso 1 1 calc R U

loop_
_atom_site_aniso_label
_atom_site_aniso_U_11
_atom_site_aniso_U_22
_atom_site_aniso_U_33
_atom_site_aniso_U_23
_atom_site_aniso_U_13
_atom_site_aniso_U_12
Si1 0.0365(2) 0.0313(2) 0.0269(2) 0.00044(15) -0.00148(16) -0.00292(16)
O1 0.0296(6) 0.0925(11) 0.0543(8) -0.0227(8) 0.0022(5) 0.0065(7)
C1 0.0299(7) 0.0267(6) 0.0285(7) -0.0004(5) 0.0029(6) 0.0004(5)
O2 0.0394(6) 0.0272(5) 0.0309(5) -0.0027(4) 0.0100(4) 0.0019(4)
C2 0.0297(8) 0.0358(7) 0.0352(8) -0.0020(6) 0.0026(6) 0.0037(6)
O3 0.0497(7) 0.0286(5) 0.0384(6) -0.0021(4) 0.0062(5) -0.0021(5)
C3 0.0331(8) 0.0295(7) 0.0282(7) -0.0013(5) 0.0061(6) 0.0011(6)
C4 0.0311(7) 0.0303(6) 0.0289(7) -0.0002(5) 0.0052(6) -0.0004(6)
C5 0.0344(8) 0.0419(8) 0.0314(7) -0.0023(6) 0.0007(6) -0.0011(7)
C6 0.0354(9) 0.0530(10) 0.0396(9) 0.0003(8) -0.0061(7) 0.0039(8)
C7 0.0411(9) 0.0419(9) 0.0532(11) 0.0046(7) -0.0046(8) 0.0110(7)
C8 0.0453(10) 0.0524(10) 0.0494(10) -0.0102(8) -0.0018(9) 0.0184(8)
C9 0.0312(8) 0.0501(9) 0.0324(8) -0.0030(7) 0.0063(6) 0.0059(7)
C10 0.0303(7) 0.0269(6) 0.0272(7) 0.0026(5) 0.0043(6) 0.0000(6)
C11 0.0497(11) 0.0700(12) 0.0398(10) -0.0169(9) -0.0078(9) 0.0060(10)
C12 0.0302(7) 0.0281(7) 0.0284(7) -0.0035(5) -0.0021(6) 0.0034(6)
C13 0.0553(11) 0.0302(7) 0.0391(8) -0.0048(6) 0.0079(8) 0.0047(7)
C14 0.0660(13) 0.0429(9) 0.0399(9) -0.0087(7) 0.0155(9) 0.0114(9)
C15 0.0457(10) 0.0534(10) 0.0341(8) 0.0002(7) 0.0133(7) 0.0064(8)
C16 0.0401(9) 0.0379(8) 0.0376(8) 0.0015(7) 0.0044(7) -0.0025(7)
C17 0.0342(8) 0.0326(7) 0.0300(7) -0.0040(6) 0.0012(6) 0.0028(6)
C18 0.0302(7) 0.0300(6) 0.0270(7) -0.0028(5) -0.0020(6) 0.0054(6)
C19 0.0850(15) 0.0331(8) 0.0425(10) -0.0048(7) 0.0027(10) -0.0051(9)
C20 0.0635(12) 0.0529(10) 0.0346(9) 0.0093(7) 0.0051(8) -0.0056(10)
C21 0.0428(11) 0.0825(15) 0.0511(11) -0.0034(10) -0.0152(9) 0.0001(10)

loop_
_atom_type_symbol
_atom_type_description
_atom_type_scat_dispersion_real
_atom_type_scat_dispersion_imag
_atom_type_scat_source
C C 0.0181 0.0091 'International Tables Vol C Tables 4.2.6.8 and 6.1.1.4'
H H 0.0000 0.0000 'International Tables Vol C Tables 4.2.6.8 and 6.1.1.4'
O O 0.0492 0.0322 'International Tables Vol C Tables 4.2.6.8 and 6.1.1.4'
Si Si 0.2541 0.3302 'International Tables Vol C Tables 4.2.6.8 and 6.1.1.4'

loop_
_geom_angle_atom_site_label_1
_geom_angle_atom_site_label_2
_geom_angle_atom_site_label_3
_geom_angle
C20 Si1 C21 107.48(10)
C20 Si1 C19 110.26(10)
C21 Si1 C19 109.93(12)
C20 Si1 C1 110.79(8)
C21 Si1 C1 109.00(9)
C19 Si1 C1 109.34(8)
C10 C1 C2 107.12(13)
C10 C1 Si1 129.19(11)
C2 C1 Si1 123.67(12)
C12 O2 C3 116.97(11)
O1 C2 C1 129.33(16)
O1 C2 C3 123.40(15)
C1 C2 C3 107.26(14)
O2 C3 C4 115.63(12)
O2 C3 C2 109.19(13)
C4 C3 C2 102.90(12)
O2 C3 H3A 109.6
C4 C3 H3A 109.6
C2 C3 H3A 109.6
C5 C4 C10 127.60(14)
C5 C4 C3 127.34(14)
C10 C4 C3 105.05(13)
C4 C5 C11 122.12(16)
C4 C5 C6 123.53(15)
C11 C5 C6 114.26(15)
C5 C6 C7 114.60(15)
C5 C6 H6A 108.6
C7 C6 H6A 108.6
C5 C6 H6B 108.6
C7 C6 H6B 108.6
H6A C6 H6B 107.6
C8 C7 C6 114.50(17)
C8 C7 H7A 108.6
C6 C7 H7A 108.6
C8 C7 H7B 108.6
C6 C7 H7B 108.6
H7A C7 H7B 107.6
C7 C8 C9 114.59(15)
C7 C8 H8A 108.6
C9 C8 H8A 108.6
C7 C8 H8B 108.6
C9 C8 H8B 108.6
H8A C8 H8B 107.6
C10 C9 C8 114.04(14)
C10 C9 H9A 108.7
C8 C9 H9A 108.7
C10 C9 H9B 108.7
C8 C9 H9B 108.7
H9A C9 H9B 107.6
C1 C10 C4 113.20(13)
C1 C10 C9 126.43(14)
C4 C10 C9 120.15(14)
C5 C11 H11A 109.5
C5 C11 H11B 109.5
H11A C11 H11B 109.5
C5 C11 H11C 109.5
H11A C11 H11C 109.5
H11B C11 H11C 109.5
O3 C12 O2 123.37(14)
O3 C12 C18 124.30(13)
O2 C12 C18 112.32(12)
C14 C13 C18 119.62(16)
C14 C13 H13A 120.2
C18 C13 H13A 120.2
C15 C14 C13 120.39(16)
C15 C14 H14A 119.8
C13 C14 H14A 119.8
C14 C15 C16 120.21(16)
C14 C15 H15A 119.9
C16 C15 H15A 119.9
C17 C16 C15 120.00(16)
C17 C16 H16A 120.0
C15 C16 H16A 120.0
C16 C17 C18 120.00(14)
C16 C17 H17A 120.0
C18 C17 H17A 120.0
C13 C18 C17 119.79(15)
C13 C18 C12 117.92(14)
C17 C18 C12 122.28(13)
Si1 C19 H19A 109.5
Si1 C19 H19B 109.5
H19A C19 H19B 109.5
Si1 C19 H19D 109.5
H19A C19 H19D 109.5
H19B C19 H19D 109.5
Si1 C20 H20A 109.5
Si1 C20 H20D 109.5
H20A C20 H20D 109.5
Si1 C20 H20B 109.5
H20A C20 H20B 109.5
H20D C20 H20B 109.5
Si1 C21 H21D 109.5
Si1 C21 H21A 109.5
H21D C21 H21A 109.5
Si1 C21 H21B 109.5
H21D C21 H21B 109.5
H21A C21 H21B 109.5

loop_
_geom_bond_atom_site_label_1
_geom_bond_atom_site_label_2
_geom_bond_distance
Si1 C20 1.8639(19)
Si1 C21 1.863(2)
Si1 C19 1.8687(19)
Si1 C1 1.8860(16)
O1 C2 1.214(2)
C1 C10 1.365(2)
C1 C2 1.475(2)
O2 C12 1.3518(17)
O2 C3 1.4322(18)
C2 C3 1.536(2)
O3 C12 1.205(2)
C3 C4 1.508(2)
C3 H3A 0.9900
C4 C5 1.344(2)
C4 C10 1.472(2)
C5 C11 1.505(2)
C5 C6 1.515(2)
C6 C7 1.530(3)
C6 H6A 0.9800
C6 H6B 0.9800
C7 C8 1.522(3)
C7 H7A 0.9800
C7 H7B 0.9800
C8 C9 1.529(3)
C8 H8A 0.9800
C8 H8B 0.9800
C9 C10 1.498(2)
C9 H9A 0.9800
C9 H9B 0.9800
C11 H11A 0.9700
C11 H11B 0.9700
C11 H11C 0.9700
C12 C18 1.481(2)
C13 C14 1.385(3)
C13 C18 1.393(2)
C13 H13A 0.9400
C14 C15 1.381(3)
C14 H14A 0.9400
C15 C16 1.380(3)
C15 H15A 0.9400
C16 C17 1.387(2)
C16 H16A 0.9400
C17 C18 1.391(2)
C17 H17A 0.9400
C19 H19A 0.9700
C19 H19B 0.9700
C19 H19D 0.9700
C20 H20A 0.9700
C20 H20D 0.9700
C20 H20B 0.9700
C21 H21D 0.9700
C21 H21A 0.9700
C21 H21B 0.9700

loop_
_geom_torsion_atom_site_label_1
_geom_torsion_atom_site_label_2
_geom_torsion_atom_site_label_3
_geom_torsion_atom_site_label_4
_geom_torsion
C20 Si1 C1 C10 60.72(16)
C21 Si1 C1 C10 178.79(15)
C19 Si1 C1 C10 -61.01(17)
C20 Si1 C1 C2 -121.32(14)
C21 Si1 C1 C2 -3.25(17)
C19 Si1 C1 C2 116.95(15)
C10 C1 C2 O1 163.66(19)
Si1 C1 C2 O1 -14.7(3)
C10 C1 C2 C3 -14.99(17)
Si1 C1 C2 C3 166.67(10)
C12 O2 C3 C4 -123.61(14)
C12 O2 C3 C2 120.97(14)
O1 C2 C3 O2 -34.4(2)
C1 C2 C3 O2 144.34(13)
O1 C2 C3 C4 -157.76(18)
C1 C2 C3 C4 20.99(16)
O2 C3 C4 C5 43.0(2)
C2 C3 C4 C5 161.91(16)
O2 C3 C4 C10 -137.87(12)
C2 C3 C4 C10 -18.92(15)
C10 C4 C5 C11 -168.81(17)
C3 C4 C5 C11 10.2(3)
C10 C4 C5 C6 14.7(3)
C3 C4 C5 C6 -166.28(15)
C4 C5 C6 C7 31.8(2)
C11 C5 C6 C7 -144.89(17)
C5 C6 C7 C8 -81.7(2)
C6 C7 C8 C9 38.4(3)
C7 C8 C9 C10 44.6(2)
C2 C1 C10 C4 2.50(17)
Si1 C1 C10 C4 -179.28(11)
C2 C1 C10 C9 177.00(15)
Si1 C1 C10 C9 -4.8(2)
C5 C4 C10 C1 -169.74(17)
C3 C4 C10 C1 11.10(16)
C5 C4 C10 C9 15.4(2)
C3 C4 C10 C9 -163.79(14)
C8 C9 C10 C1 113.78(18)
C8 C9 C10 C4 -72.07(19)
C3 O2 C12 O3 8.8(2)
C3 O2 C12 C18 -171.65(13)
C18 C13 C14 C15 -0.5(3)
C13 C14 C15 C16 -0.1(3)
C14 C15 C16 C17 0.3(3)
C15 C16 C17 C18 0.2(3)
C14 C13 C18 C17 0.9(3)
C14 C13 C18 C12 -178.18(17)
C16 C17 C18 C13 -0.7(3)
C16 C17 C18 C12 178.33(15)
O3 C12 C18 C13 0.3(2)
O2 C12 C18 C13 -179.29(15)
O3 C12 C18 C17 -178.78(16)
O2 C12 C18 C17 1.6(2)
